data_7717522
loop_
_publ_author_name
'Kumar, Ashish'
'Kim, Dooyoung'
'Nguyen, Giao'
'Jiang, Chenggang'
'Chakraborty, Soumi'
'Teets, Thomas S.'

_publ_section_title
;
 Photophysical properties of three-coordinate heteroleptic Cu(I)
 &#x3b2;-diketiminate triarylphosphine complexes.
;
_journal_name_full 'Dalton transactions (Cambridge, England : 2003)'
_journal_paper_doi 10.1039/d4dt02681k
_journal_year 2024
_chemical_formula_moiety 'C38 H38 Cu N2 O3 P'
_chemical_formula_sum 'C38 H38 Cu N2 O3 P'
_chemical_formula_weight 665.21
_space_group_crystal_system monoclinic
_space_group_IT_number 14
_space_group_name_Hall '-P 2ybc'
_space_group_name_H-M_alt 'P 1 21/c 1'
_atom_sites_solution_hydrogens geom
_atom_sites_solution_primary dual
_audit_creation_date 2023-07-06
_audit_creation_method
;
Olex2 1.5
(compiled 2023.03.06 svn.rbb2c1857 for OlexSys, GUI svn.r6748)
;
_audit_update_record
;
2024-09-06 deposited with the CCDC.	2024-11-11 downloaded from the CCDC.
;
_cell_angle_alpha 90
_cell_angle_beta 100.983(2)
_cell_angle_gamma 90
_cell_formula_units_Z 4
_cell_length_a 11.3887(16)
_cell_length_b 26.548(4)
_cell_length_c 11.0375(15)
_cell_measurement_reflns_used 9061
_cell_measurement_temperature 123.20
_cell_measurement_theta_max 27.51
_cell_measurement_theta_min 2.30
_cell_volume 3276.0(8)
_computing_molecular_graphics 'Olex2 1.5 (Dolomanov et al., 2009)'
_computing_publication_material 'Olex2 1.5 (Dolomanov et al., 2009)'
_computing_structure_refinement 'SHELXL 2018/3 (Sheldrick, 2015)'
_computing_structure_solution 'SHELXT 2018/2 (Sheldrick, 2018)'
_diffrn_ambient_temperature 123.20
_diffrn_measured_fraction_theta_full 0.998
_diffrn_measured_fraction_theta_max 0.998
_diffrn_measurement_device_type 'Bruker APEX-II CCD'
_diffrn_radiation_type MoK\a
_diffrn_radiation_wavelength 0.71073
_diffrn_reflns_av_R_equivalents 0.0252
_diffrn_reflns_av_unetI/netI 0.0276
_diffrn_reflns_Laue_measured_fraction_full 0.998
_diffrn_reflns_Laue_measured_fraction_max 0.998
_diffrn_reflns_limit_h_max 13
_diffrn_reflns_limit_h_min -13
_diffrn_reflns_limit_k_max 31
_diffrn_reflns_limit_k_min -29
_diffrn_reflns_limit_l_max 10
_diffrn_reflns_limit_l_min -13
_diffrn_reflns_number 16937
_diffrn_reflns_point_group_measured_fraction_full 0.998
_diffrn_reflns_point_group_measured_fraction_max 0.998
_diffrn_reflns_theta_full 25.026
_diffrn_reflns_theta_max 25.026
_diffrn_reflns_theta_min 1.821
_diffrn_source_current 30.0
_diffrn_source_power 1.5
_diffrn_source_voltage 50.0
_exptl_absorpt_coefficient_mu 0.755
_exptl_absorpt_correction_T_max 0.7456
_exptl_absorpt_correction_T_min 0.6282
_exptl_absorpt_correction_type multi-scan
_exptl_absorpt_process_details
;
SADABS-2014/5 (Bruker,2014/5) was used for absorption correction.
wR2(int) was 0.1155 before and 0.0367 after correction.
The Ratio of minimum to maximum transmission is 0.8425.
The \l/2 correction factor is 0.00150.
;
_exptl_crystal_colour green
_exptl_crystal_colour_primary green
_exptl_crystal_density_diffrn 1.349
_exptl_crystal_description Block
_exptl_crystal_F_000 1392
_exptl_crystal_size_max 0.48
_exptl_crystal_size_mid 0.46
_exptl_crystal_size_min 0.21
_refine_diff_density_max 0.292
_refine_diff_density_min -0.358
_refine_diff_density_rms 0.046
_refine_ls_extinction_method none
_refine_ls_goodness_of_fit_ref 1.050
_refine_ls_hydrogen_treatment constr
_refine_ls_matrix_type full
_refine_ls_number_parameters 411
_refine_ls_number_reflns 5776
_refine_ls_number_restraints 0
_refine_ls_restrained_S_all 1.050
_refine_ls_R_factor_all 0.0306
_refine_ls_R_factor_gt 0.0271
_refine_ls_shift/su_max 0.001
_refine_ls_shift/su_mean 0.000
_refine_ls_structure_factor_coef Fsqd
_refine_ls_weighting_details 'w=1/[\s^2^(Fo^2^)+(0.0318P)^2^+1.6905P] where P=(Fo^2^+2Fc^2^)/3'
_refine_ls_weighting_scheme calc
_refine_ls_wR_factor_gt 0.0694
_refine_ls_wR_factor_ref 0.0712
_reflns_Friedel_coverage 0.000
_reflns_number_gt 5234
_reflns_number_total 5776
_reflns_threshold_expression 'I > 2\s(I)'
_cod_data_source_file d4dt02681k2.cif
_cod_data_source_block Cu3
_cod_database_code 7717522
_shelx_shelxl_version_number 2018/3
_shelx_space_group_comment
;
The symmetry employed for this shelxl refinement is uniquely defined
by the following loop, which should always be used as a source of
symmetry information in preference to the above space-group names.
They are only intended as comments.
;
_shelx_estimated_absorpt_t_max 0.857
_shelx_estimated_absorpt_t_min 0.713
_olex2_refinement_description
;
1. Fixed Uiso
 At 1.2 times of:
  All C(H) groups
 At 1.5 times of:
  All C(H,H,H) groups
2.a Aromatic/amide H refined with riding coordinates:
 C30(H30), C26(H26), C2(H2), C20(H20), C7(H7), C11(H11), C19(H19), C33(H33),
 C23(H23), C34(H34), C29(H29), C27(H27), C8(H8), C37(H37), C10(H10), C9(H9),
 C36(H36), C22(H22), C17(H17), C13(H13), C14(H14), C15(H15), C16(H16)
2.b Idealised Me refined as rotating group:
 C4(H4A,H4B,H4C), C31(H31A,H31B,H31C), C5(H5A,H5B,H5C), C24(H24A,H24B,H24C),
 C38(H38A,H38B,H38C)
;
_olex2_submission_special_instructions 'No special instructions were received'

loop_
_space_group_symop_operation_xyz
'x, y, z'
'-x, y+1/2, -z+1/2'
'-x, -y, -z'
'x, -y-1/2, z-1/2'

loop_
_atom_site_label
_atom_site_type_symbol
_atom_site_fract_x
_atom_site_fract_y
_atom_site_fract_z
_atom_site_U_iso_or_equiv
_atom_site_adp_type
_atom_site_occupancy
_atom_site_site_symmetry_order
_atom_site_calc_flag
_atom_site_refinement_flags_posn
_atom_site_refinement_flags_adp
_atom_site_refinement_flags_occupancy
_atom_site_disorder_assembly
_atom_site_disorder_group
Cu1 Cu 0.26343(2) 0.31112(2) 0.33453(2) 0.01559(7) Uani 1 1 d . . . . .
P1 P 0.33725(4) 0.38372(2) 0.40274(4) 0.01547(10) Uani 1 1 d . . . . .
O2 O 0.06760(11) 0.49077(5) 0.74044(12) 0.0277(3) Uani 1 1 d . . . . .
O3 O 0.36758(12) 0.53426(5) 0.00641(11) 0.0283(3) Uani 1 1 d . . . . .
O1 O 0.84523(11) 0.35602(5) 0.66144(12) 0.0308(3) Uani 1 1 d . . . . .
N1 N 0.32057(13) 0.24168(5) 0.36637(12) 0.0166(3) Uani 1 1 d . . . . .
N2 N 0.12698(13) 0.29714(5) 0.19973(13) 0.0191(3) Uani 1 1 d . . . . .
C6 C 0.42184(15) 0.22905(6) 0.45952(15) 0.0163(3) Uani 1 1 d . . . . .
C30 C 0.13781(16) 0.40642(6) 0.50009(15) 0.0193(4) Uani 1 1 d . . . . .
H30 H 0.099878 0.383021 0.440060 0.023 Uiso 1 1 calc R U . . .
C32 C 0.34432(15) 0.43207(6) 0.28667(15) 0.0170(3) Uani 1 1 d . . . . .
C18 C 0.49210(15) 0.37959(6) 0.48517(15) 0.0169(3) Uani 1 1 d . . . . .
C26 C 0.31393(16) 0.44935(6) 0.60158(15) 0.0194(4) Uani 1 1 d . . . . .
H26 H 0.397352 0.455626 0.611565 0.023 Uiso 1 1 calc R U . . .
C1 C 0.26724(16) 0.20366(6) 0.29811(16) 0.0180(4) Uani 1 1 d . . . . .
C21 C 0.72754(16) 0.36248(7) 0.60862(16) 0.0220(4) Uani 1 1 d . . . . .
C2 C 0.16986(16) 0.20862(6) 0.19972(16) 0.0223(4) Uani 1 1 d . . . . .
H2 H 0.142807 0.177987 0.159366 0.027 Uiso 1 1 calc R U . . .
C20 C 0.63286(16) 0.33900(6) 0.64879(16) 0.0203(4) Uani 1 1 d . . . . .
H20 H 0.647480 0.317525 0.718913 0.024 Uiso 1 1 calc R U . . .
C7 C 0.40771(16) 0.21779(6) 0.57899(15) 0.0198(4) Uani 1 1 d . . . . .
H7 H 0.331002 0.220479 0.600376 0.024 Uiso 1 1 calc R U . . .
C35 C 0.36020(16) 0.50303(6) 0.10282(16) 0.0213(4) Uani 1 1 d . . . . .
C11 C 0.53648(17) 0.22668(7) 0.43238(16) 0.0233(4) Uani 1 1 d . . . . .
H11 H 0.547903 0.234405 0.351387 0.028 Uiso 1 1 calc R U . . .
C4 C 0.31284(17) 0.15038(6) 0.32418(16) 0.0238(4) Uani 1 1 d . . . . .
H4A H 0.389602 0.146534 0.297410 0.036 Uiso 1 1 calc R U . . .
H4B H 0.254818 0.126524 0.279075 0.036 Uiso 1 1 calc R U . . .
H4C H 0.323597 0.143641 0.412902 0.036 Uiso 1 1 calc R U . . .
C19 C 0.51691(16) 0.34709(6) 0.58594(15) 0.0195(4) Uani 1 1 d . . . . .
H19 H 0.452794 0.330049 0.612207 0.023 Uiso 1 1 calc R U . . .
C33 C 0.35764(16) 0.48308(6) 0.31420(16) 0.0198(4) Uani 1 1 d . . . . .
H33 H 0.361402 0.493882 0.396905 0.024 Uiso 1 1 calc R U . . .
C25 C 0.25937(15) 0.41521(6) 0.51107(15) 0.0163(3) Uani 1 1 d . . . . .
C3 C 0.10605(16) 0.25164(7) 0.15140(16) 0.0213(4) Uani 1 1 d . . . . .
C23 C 0.58807(16) 0.40340(7) 0.44756(17) 0.0245(4) Uani 1 1 d . . . . .
H23 H 0.573382 0.425776 0.379169 0.029 Uiso 1 1 calc R U . . .
C34 C 0.36558(16) 0.51867(6) 0.22385(16) 0.0216(4) Uani 1 1 d . . . . .
H34 H 0.374607 0.553364 0.244634 0.026 Uiso 1 1 calc R U . . .
C28 C 0.12541(16) 0.46502(6) 0.66250(16) 0.0200(4) Uani 1 1 d . . . . .
C12 C 0.05705(16) 0.33845(6) 0.14300(16) 0.0217(4) Uani 1 1 d . . . . .
C29 C 0.06961(16) 0.43086(6) 0.57439(16) 0.0212(4) Uani 1 1 d . . . . .
H29 H -0.013645 0.424317 0.565072 0.025 Uiso 1 1 calc R U . . .
C27 C 0.24798(16) 0.47397(6) 0.67635(16) 0.0205(4) Uani 1 1 d . . . . .
H27 H 0.286094 0.497005 0.737215 0.025 Uiso 1 1 calc R U . . .
C8 C 0.50531(18) 0.20261(7) 0.66733(16) 0.0238(4) Uani 1 1 d . . . . .
H8 H 0.493835 0.193523 0.747515 0.029 Uiso 1 1 calc R U . . .
C37 C 0.33776(18) 0.41746(7) 0.16436(16) 0.0253(4) Uani 1 1 d . . . . .
H37 H 0.328012 0.382835 0.143094 0.030 Uiso 1 1 calc R U . . .
C10 C 0.63414(17) 0.21316(7) 0.52233(18) 0.0271(4) Uani 1 1 d . . . . .
H10 H 0.711886 0.212573 0.502915 0.033 Uiso 1 1 calc R U . . .
C31 C -0.06052(17) 0.48788(7) 0.71951(18) 0.0279(4) Uani 1 1 d . . . . .
H31A H -0.093671 0.498484 0.634856 0.042 Uiso 1 1 calc R U . . .
H31B H -0.090540 0.510056 0.777730 0.042 Uiso 1 1 calc R U . . .
H31C H -0.084824 0.453112 0.731635 0.042 Uiso 1 1 calc R U . . .
C9 C 0.61892(17) 0.20055(7) 0.63999(17) 0.0259(4) Uani 1 1 d . . . . .
H9 H 0.685401 0.190632 0.701068 0.031 Uiso 1 1 calc R U . . .
C36 C 0.34518(19) 0.45243(7) 0.07343(17) 0.0279(4) Uani 1 1 d . . . . .
H36 H 0.339955 0.441725 -0.009555 0.034 Uiso 1 1 calc R U . . .
C22 C 0.70443(17) 0.39504(7) 0.50804(18) 0.0286(4) Uani 1 1 d . . . . .
H22 H 0.768738 0.411558 0.480848 0.034 Uiso 1 1 calc R U . . .
C17 C -0.03622(17) 0.35740(7) 0.19485(18) 0.0285(4) Uani 1 1 d . . . . .
H17 H -0.056708 0.341431 0.264999 0.034 Uiso 1 1 calc R U . . .
C5 C 0.01035(19) 0.24342(7) 0.03699(18) 0.0321(5) Uani 1 1 d . . . . .
H5A H -0.059103 0.264630 0.041530 0.048 Uiso 1 1 calc R U . . .
H5B H -0.013872 0.207943 0.032170 0.048 Uiso 1 1 calc R U . . .
H5C H 0.042278 0.252380 -0.036564 0.048 Uiso 1 1 calc R U . . .
C13 C 0.08396(18) 0.36206(8) 0.04004(18) 0.0325(5) Uani 1 1 d . . . . .
H13 H 0.145777 0.348999 0.002178 0.039 Uiso 1 1 calc R U . . .
C24 C 0.87179(19) 0.32128(8) 0.76217(19) 0.0355(5) Uani 1 1 d . . . . .
H24A H 0.836564 0.288410 0.736321 0.053 Uiso 1 1 calc R U . . .
H24B H 0.838307 0.333881 0.831839 0.053 Uiso 1 1 calc R U . . .
H24C H 0.958694 0.317786 0.787285 0.053 Uiso 1 1 calc R U . . .
C38 C 0.3927(2) 0.58602(7) 0.0346(2) 0.0347(5) Uani 1 1 d . . . . .
H38A H 0.405071 0.603691 -0.039929 0.052 Uiso 1 1 calc R U . . .
H38B H 0.465060 0.588707 0.098477 0.052 Uiso 1 1 calc R U . . .
H38C H 0.325191 0.601239 0.064537 0.052 Uiso 1 1 calc R U . . .
C14 C 0.0214(2) 0.40478(8) -0.0087(2) 0.0420(6) Uani 1 1 d . . . . .
H14 H 0.042032 0.421157 -0.078269 0.050 Uiso 1 1 calc R U . . .
C15 C -0.0700(2) 0.42333(8) 0.0433(2) 0.0432(6) Uani 1 1 d . . . . .
H15 H -0.112782 0.452435 0.009785 0.052 Uiso 1 1 calc R U . . .
C16 C -0.0994(2) 0.39960(8) 0.1442(2) 0.0393(5) Uani 1 1 d . . . . .
H16 H -0.163358 0.412148 0.179597 0.047 Uiso 1 1 calc R U . . .

loop_
_atom_site_aniso_label
_atom_site_aniso_U_11
_atom_site_aniso_U_22
_atom_site_aniso_U_33
_atom_site_aniso_U_23
_atom_site_aniso_U_13
_atom_site_aniso_U_12
Cu1 0.01700(12) 0.01079(11) 0.01850(12) -0.00067(8) 0.00218(8) 0.00035(8)
P1 0.0160(2) 0.0111(2) 0.0187(2) -0.00034(16) 0.00198(17) 0.00026(16)
O2 0.0238(7) 0.0281(7) 0.0334(7) -0.0072(6) 0.0107(6) 0.0031(6)
O3 0.0406(8) 0.0173(7) 0.0276(7) 0.0063(5) 0.0077(6) -0.0033(6)
O1 0.0177(7) 0.0341(8) 0.0375(8) 0.0091(6) -0.0025(6) 0.0011(6)
N1 0.0193(8) 0.0119(7) 0.0184(7) -0.0003(5) 0.0033(6) 0.0009(6)
N2 0.0178(8) 0.0157(7) 0.0225(8) 0.0011(6) 0.0004(6) 0.0013(6)
C6 0.0216(9) 0.0073(8) 0.0197(8) -0.0009(6) 0.0031(7) 0.0014(6)
C30 0.0204(9) 0.0149(8) 0.0212(9) -0.0001(7) 0.0000(7) -0.0016(7)
C32 0.0151(9) 0.0140(8) 0.0210(9) 0.0007(7) 0.0011(7) 0.0009(7)
C18 0.0178(9) 0.0123(8) 0.0201(8) -0.0030(6) 0.0028(7) 0.0005(7)
C26 0.0176(9) 0.0167(9) 0.0234(9) 0.0005(7) 0.0028(7) -0.0018(7)
C1 0.0208(9) 0.0141(8) 0.0205(9) 0.0004(7) 0.0071(7) 0.0007(7)
C21 0.0179(9) 0.0202(9) 0.0261(9) -0.0025(7) -0.0005(7) 0.0009(7)
C2 0.0247(10) 0.0143(9) 0.0266(10) -0.0048(7) 0.0013(8) -0.0024(7)
C20 0.0233(10) 0.0170(9) 0.0203(9) 0.0015(7) 0.0030(7) 0.0014(7)
C7 0.0235(10) 0.0147(8) 0.0218(9) -0.0019(7) 0.0060(7) -0.0007(7)
C35 0.0209(9) 0.0172(9) 0.0254(9) 0.0048(7) 0.0034(7) 0.0001(7)
C11 0.0273(10) 0.0220(9) 0.0222(9) 0.0019(7) 0.0090(8) 0.0042(8)
C4 0.0313(11) 0.0143(9) 0.0249(9) -0.0008(7) 0.0030(8) 0.0026(8)
C19 0.0204(9) 0.0168(9) 0.0218(9) -0.0010(7) 0.0055(7) -0.0014(7)
C33 0.0215(9) 0.0169(9) 0.0203(9) -0.0021(7) 0.0017(7) -0.0005(7)
C25 0.0182(9) 0.0112(8) 0.0189(8) 0.0028(6) 0.0019(7) 0.0014(6)
C3 0.0197(9) 0.0205(9) 0.0226(9) -0.0012(7) 0.0015(7) -0.0030(7)
C23 0.0232(10) 0.0230(10) 0.0263(10) 0.0078(7) 0.0025(8) -0.0001(8)
C34 0.0227(10) 0.0115(8) 0.0293(10) -0.0017(7) 0.0014(7) -0.0020(7)
C28 0.0236(10) 0.0145(8) 0.0230(9) 0.0031(7) 0.0071(7) 0.0045(7)
C12 0.0188(9) 0.0171(9) 0.0254(9) -0.0021(7) -0.0054(7) -0.0008(7)
C29 0.0168(9) 0.0203(9) 0.0265(9) 0.0017(7) 0.0042(7) -0.0003(7)
C27 0.0242(10) 0.0142(8) 0.0222(9) -0.0024(7) 0.0022(7) -0.0018(7)
C8 0.0354(11) 0.0172(9) 0.0178(9) -0.0018(7) 0.0027(8) -0.0009(8)
C37 0.0382(12) 0.0129(9) 0.0250(9) -0.0021(7) 0.0062(8) -0.0005(8)
C10 0.0203(10) 0.0260(10) 0.0354(11) -0.0018(8) 0.0062(8) 0.0052(8)
C31 0.0242(10) 0.0289(10) 0.0328(10) 0.0013(8) 0.0108(8) 0.0072(8)
C9 0.0278(11) 0.0190(9) 0.0267(10) -0.0025(7) -0.0055(8) 0.0044(8)
C36 0.0449(12) 0.0182(9) 0.0214(9) -0.0026(7) 0.0082(8) -0.0014(8)
C22 0.0200(10) 0.0314(11) 0.0342(11) 0.0083(8) 0.0046(8) -0.0043(8)
C17 0.0246(10) 0.0264(10) 0.0315(10) -0.0052(8) -0.0025(8) 0.0044(8)
C5 0.0320(11) 0.0246(10) 0.0336(11) -0.0036(8) -0.0092(9) -0.0011(8)
C13 0.0258(11) 0.0343(11) 0.0354(11) 0.0095(9) 0.0011(9) 0.0031(9)
C24 0.0261(11) 0.0421(12) 0.0344(11) 0.0094(9) -0.0038(9) 0.0058(9)
C38 0.0434(13) 0.0194(10) 0.0407(12) 0.0079(8) 0.0061(10) -0.0090(9)
C14 0.0381(13) 0.0372(13) 0.0439(13) 0.0172(10) -0.0097(10) -0.0027(10)
C15 0.0380(13) 0.0234(11) 0.0572(15) 0.0034(10) -0.0186(11) 0.0079(9)
C16 0.0302(12) 0.0328(12) 0.0498(14) -0.0127(10) -0.0055(10) 0.0119(9)

loop_
_atom_type_symbol
_atom_type_description
_atom_type_scat_dispersion_real
_atom_type_scat_dispersion_imag
_atom_type_scat_source
C C 0.0033 0.0016 'International Tables Vol C Tables 4.2.6.8 and 6.1.1.4'
H H 0.0000 0.0000 'International Tables Vol C Tables 4.2.6.8 and 6.1.1.4'
Cu Cu 0.3201 1.2651 'International Tables Vol C Tables 4.2.6.8 and 6.1.1.4'
N N 0.0061 0.0033 'International Tables Vol C Tables 4.2.6.8 and 6.1.1.4'
O O 0.0106 0.0060 'International Tables Vol C Tables 4.2.6.8 and 6.1.1.4'
P P 0.1023 0.0942 'International Tables Vol C Tables 4.2.6.8 and 6.1.1.4'

loop_
_geom_angle_atom_site_label_1
_geom_angle_atom_site_label_2
_geom_angle_atom_site_label_3
_geom_angle
_geom_angle_site_symmetry_1
_geom_angle_site_symmetry_3
_geom_angle_publ_flag
N1 Cu1 P1 132.49(4) . . ?
N1 Cu1 N2 98.35(6) . . ?
N2 Cu1 P1 128.62(4) . . ?
C32 P1 Cu1 116.42(6) . . ?
C32 P1 C18 102.95(8) . . ?
C18 P1 Cu1 113.04(5) . . ?
C25 P1 Cu1 115.38(6) . . ?
C25 P1 C32 103.30(8) . . ?
C25 P1 C18 104.19(8) . . ?
C28 O2 C31 118.05(14) . . ?
C35 O3 C38 117.08(14) . . ?
C21 O1 C24 117.20(15) . . ?
C6 N1 Cu1 122.86(10) . . ?
C1 N1 Cu1 120.61(12) . . ?
C1 N1 C6 116.50(14) . . ?
C3 N2 Cu1 122.10(12) . . ?
C3 N2 C12 118.79(14) . . ?
C12 N2 Cu1 118.70(11) . . ?
C7 C6 N1 120.57(15) . . ?
C7 C6 C11 118.40(16) . . ?
C11 C6 N1 121.02(15) . . ?
C25 C30 H30 119.0 . . ?
C25 C30 C29 122.00(16) . . ?
C29 C30 H30 119.0 . . ?
C33 C32 P1 123.30(13) . . ?
C33 C32 C37 117.82(15) . . ?
C37 C32 P1 118.88(13) . . ?
C19 C18 P1 117.66(13) . . ?
C23 C18 P1 124.21(13) . . ?
C23 C18 C19 117.88(16) . . ?
C25 C26 H26 119.6 . . ?
C27 C26 H26 119.6 . . ?
C27 C26 C25 120.89(16) . . ?
N1 C1 C2 125.00(15) . . ?
N1 C1 C4 119.75(15) . . ?
C2 C1 C4 115.25(15) . . ?
O1 C21 C20 124.42(16) . . ?
O1 C21 C22 116.05(16) . . ?
C20 C21 C22 119.53(16) . . ?
C1 C2 H2 114.9 . . ?
C1 C2 C3 130.28(16) . . ?
C3 C2 H2 114.9 . . ?
C21 C20 H20 120.2 . . ?
C19 C20 C21 119.60(16) . . ?
C19 C20 H20 120.2 . . ?
C6 C7 H7 119.8 . . ?
C6 C7 C8 120.36(17) . . ?
C8 C7 H7 119.8 . . ?
O3 C35 C34 124.79(16) . . ?
O3 C35 C36 115.47(16) . . ?
C36 C35 C34 119.74(16) . . ?
C6 C11 H11 119.6 . . ?
C10 C11 C6 120.83(16) . . ?
C10 C11 H11 119.6 . . ?
C1 C4 H4A 109.5 . . ?
C1 C4 H4B 109.5 . . ?
C1 C4 H4C 109.5 . . ?
H4A C4 H4B 109.5 . . ?
H4A C4 H4C 109.5 . . ?
H4B C4 H4C 109.5 . . ?
C18 C19 H19 119.2 . . ?
C20 C19 C18 121.62(16) . . ?
C20 C19 H19 119.2 . . ?
C32 C33 H33 119.2 . . ?
C34 C33 C32 121.68(16) . . ?
C34 C33 H33 119.2 . . ?
C30 C25 P1 117.93(13) . . ?
C30 C25 C26 118.05(16) . . ?
C26 C25 P1 123.96(13) . . ?
N2 C3 C2 123.31(16) . . ?
N2 C3 C5 120.79(16) . . ?
C2 C3 C5 115.90(15) . . ?
C18 C23 H23 119.4 . . ?
C22 C23 C18 121.16(17) . . ?
C22 C23 H23 119.4 . . ?
C35 C34 C33 119.35(16) . . ?
C35 C34 H34 120.3 . . ?
C33 C34 H34 120.3 . . ?
O2 C28 C29 123.84(16) . . ?
O2 C28 C27 116.04(16) . . ?
C29 C28 C27 120.11(16) . . ?
C17 C12 N2 120.16(16) . . ?
C13 C12 N2 121.08(17) . . ?
C13 C12 C17 118.67(17) . . ?
C30 C29 H29 120.5 . . ?
C28 C29 C30 118.91(16) . . ?
C28 C29 H29 120.5 . . ?
C26 C27 C28 120.03(16) . . ?
C26 C27 H27 120.0 . . ?
C28 C27 H27 120.0 . . ?
C7 C8 H8 119.5 . . ?
C9 C8 C7 120.91(17) . . ?
C9 C8 H8 119.5 . . ?
C32 C37 H37 119.4 . . ?
C36 C37 C32 121.17(16) . . ?
C36 C37 H37 119.4 . . ?
C11 C10 H10 119.8 . . ?
C9 C10 C11 120.45(18) . . ?
C9 C10 H10 119.8 . . ?
O2 C31 H31A 109.5 . . ?
O2 C31 H31B 109.5 . . ?
O2 C31 H31C 109.5 . . ?
H31A C31 H31B 109.5 . . ?
H31A C31 H31C 109.5 . . ?
H31B C31 H31C 109.5 . . ?
C8 C9 H9 120.5 . . ?
C10 C9 C8 118.97(17) . . ?
C10 C9 H9 120.5 . . ?
C35 C36 H36 119.9 . . ?
C37 C36 C35 120.23(17) . . ?
C37 C36 H36 119.9 . . ?
C21 C22 H22 119.9 . . ?
C23 C22 C21 120.18(17) . . ?
C23 C22 H22 119.9 . . ?
C12 C17 H17 119.9 . . ?
C16 C17 C12 120.2(2) . . ?
C16 C17 H17 119.9 . . ?
C3 C5 H5A 109.5 . . ?
C3 C5 H5B 109.5 . . ?
C3 C5 H5C 109.5 . . ?
H5A C5 H5B 109.5 . . ?
H5A C5 H5C 109.5 . . ?
H5B C5 H5C 109.5 . . ?
C12 C13 H13 119.7 . . ?
C12 C13 C14 120.7(2) . . ?
C14 C13 H13 119.7 . . ?
O1 C24 H24A 109.5 . . ?
O1 C24 H24B 109.5 . . ?
O1 C24 H24C 109.5 . . ?
H24A C24 H24B 109.5 . . ?
H24A C24 H24C 109.5 . . ?
H24B C24 H24C 109.5 . . ?
O3 C38 H38A 109.5 . . ?
O3 C38 H38B 109.5 . . ?
O3 C38 H38C 109.5 . . ?
H38A C38 H38B 109.5 . . ?
H38A C38 H38C 109.5 . . ?
H38B C38 H38C 109.5 . . ?
C13 C14 H14 119.9 . . ?
C15 C14 C13 120.3(2) . . ?
C15 C14 H14 119.9 . . ?
C14 C15 H15 120.2 . . ?
C14 C15 C16 119.7(2) . . ?
C16 C15 H15 120.2 . . ?
C17 C16 H16 119.7 . . ?
C15 C16 C17 120.5(2) . . ?
C15 C16 H16 119.7 . . ?

loop_
_geom_bond_atom_site_label_1
_geom_bond_atom_site_label_2
_geom_bond_distance
_geom_bond_site_symmetry_2
_geom_bond_publ_flag
Cu1 P1 2.1789(5) . ?
Cu1 N1 1.9642(14) . ?
Cu1 N2 1.9711(14) . ?
P1 C32 1.8260(17) . ?
P1 C18 1.8271(18) . ?
P1 C25 1.8218(17) . ?
O2 C28 1.362(2) . ?
O2 C31 1.435(2) . ?
O3 C35 1.364(2) . ?
O3 C38 1.426(2) . ?
O1 C21 1.367(2) . ?
O1 C24 1.432(2) . ?
N1 C6 1.431(2) . ?
N1 C1 1.335(2) . ?
N2 C3 1.324(2) . ?
N2 C12 1.428(2) . ?
C6 C7 1.391(2) . ?
C6 C11 1.396(2) . ?
C30 H30 0.9500 . ?
C30 C25 1.386(2) . ?
C30 C29 1.393(2) . ?
C32 C33 1.390(2) . ?
C32 C37 1.393(2) . ?
C18 C19 1.393(2) . ?
C18 C23 1.393(2) . ?
C26 H26 0.9500 . ?
C26 C25 1.403(2) . ?
C26 C27 1.382(2) . ?
C1 C2 1.403(2) . ?
C1 C4 1.515(2) . ?
C21 C20 1.389(3) . ?
C21 C22 1.392(3) . ?
C2 H2 0.9500 . ?
C2 C3 1.403(3) . ?
C20 H20 0.9500 . ?
C20 C19 1.386(2) . ?
C7 H7 0.9500 . ?
C7 C8 1.391(3) . ?
C35 C34 1.389(2) . ?
C35 C36 1.385(3) . ?
C11 H11 0.9500 . ?
C11 C10 1.390(3) . ?
C4 H4A 0.9800 . ?
C4 H4B 0.9800 . ?
C4 H4C 0.9800 . ?
C19 H19 0.9500 . ?
C33 H33 0.9500 . ?
C33 C34 1.389(2) . ?
C3 C5 1.518(2) . ?
C23 H23 0.9500 . ?
C23 C22 1.383(3) . ?
C34 H34 0.9500 . ?
C28 C29 1.392(2) . ?
C28 C27 1.395(3) . ?
C12 C17 1.393(3) . ?
C12 C13 1.382(3) . ?
C29 H29 0.9500 . ?
C27 H27 0.9500 . ?
C8 H8 0.9500 . ?
C8 C9 1.385(3) . ?
C37 H37 0.9500 . ?
C37 C36 1.382(3) . ?
C10 H10 0.9500 . ?
C10 C9 1.384(3) . ?
C31 H31A 0.9800 . ?
C31 H31B 0.9800 . ?
C31 H31C 0.9800 . ?
C9 H9 0.9500 . ?
C36 H36 0.9500 . ?
C22 H22 0.9500 . ?
C17 H17 0.9500 . ?
C17 C16 1.390(3) . ?
C5 H5A 0.9800 . ?
C5 H5B 0.9800 . ?
C5 H5C 0.9800 . ?
C13 H13 0.9500 . ?
C13 C14 1.392(3) . ?
C24 H24A 0.9800 . ?
C24 H24B 0.9800 . ?
C24 H24C 0.9800 . ?
C38 H38A 0.9800 . ?
C38 H38B 0.9800 . ?
C38 H38C 0.9800 . ?
C14 H14 0.9500 . ?
C14 C15 1.373(3) . ?
C15 H15 0.9500 . ?
C15 C16 1.375(3) . ?
C16 H16 0.9500 . ?

loop_
_geom_torsion_atom_site_label_1
_geom_torsion_atom_site_label_2
_geom_torsion_atom_site_label_3
_geom_torsion_atom_site_label_4
_geom_torsion
_geom_torsion_site_symmetry_1
_geom_torsion_site_symmetry_2
_geom_torsion_site_symmetry_3
_geom_torsion_site_symmetry_4
_geom_torsion_publ_flag
Cu1 P1 C32 C33 162.04(13) . . . . ?
Cu1 P1 C32 C37 -18.88(16) . . . . ?
Cu1 P1 C18 C19 -56.70(14) . . . . ?
Cu1 P1 C18 C23 117.51(14) . . . . ?
Cu1 P1 C25 C30 -29.76(15) . . . . ?
Cu1 P1 C25 C26 152.95(12) . . . . ?
Cu1 N1 C6 C7 90.10(17) . . . . ?
Cu1 N1 C6 C11 -91.28(17) . . . . ?
Cu1 N1 C1 C2 0.7(2) . . . . ?
Cu1 N1 C1 C4 179.95(12) . . . . ?
Cu1 N2 C3 C2 7.2(2) . . . . ?
Cu1 N2 C3 C5 -171.93(13) . . . . ?
Cu1 N2 C12 C17 -85.00(18) . . . . ?
Cu1 N2 C12 C13 91.60(18) . . . . ?
P1 C32 C33 C34 178.40(13) . . . . ?
P1 C32 C37 C36 -178.64(15) . . . . ?
P1 C18 C19 C20 175.61(13) . . . . ?
P1 C18 C23 C22 -174.09(15) . . . . ?
O2 C28 C29 C30 -179.60(16) . . . . ?
O2 C28 C27 C26 179.75(15) . . . . ?
O3 C35 C34 C33 -179.65(17) . . . . ?
O3 C35 C36 C37 179.40(17) . . . . ?
O1 C21 C20 C19 -178.04(16) . . . . ?
O1 C21 C22 C23 179.14(17) . . . . ?
N1 C6 C7 C8 176.14(15) . . . . ?
N1 C6 C11 C10 -178.36(16) . . . . ?
N1 C1 C2 C3 -1.0(3) . . . . ?
N2 C12 C17 C16 175.89(17) . . . . ?
N2 C12 C13 C14 -174.81(18) . . . . ?
C6 N1 C1 C2 -177.52(16) . . . . ?
C6 N1 C1 C4 1.7(2) . . . . ?
C6 C7 C8 C9 2.9(3) . . . . ?
C6 C11 C10 C9 1.6(3) . . . . ?
C32 P1 C18 C19 176.86(13) . . . . ?
C32 P1 C18 C23 -8.93(17) . . . . ?
C32 P1 C25 C30 98.42(14) . . . . ?
C32 P1 C25 C26 -78.87(15) . . . . ?
C32 C33 C34 C35 0.0(3) . . . . ?
C32 C37 C36 C35 0.4(3) . . . . ?
C18 P1 C32 C33 -73.72(16) . . . . ?
C18 P1 C32 C37 105.36(15) . . . . ?
C18 P1 C25 C30 -154.28(13) . . . . ?
C18 P1 C25 C26 28.43(16) . . . . ?
C18 C23 C22 C21 -0.2(3) . . . . ?
C1 N1 C6 C7 -91.72(19) . . . . ?
C1 N1 C6 C11 86.9(2) . . . . ?
C1 C2 C3 N2 -3.6(3) . . . . ?
C1 C2 C3 C5 175.60(18) . . . . ?
C21 C20 C19 C18 -2.1(3) . . . . ?
C20 C21 C22 C23 -0.9(3) . . . . ?
C7 C6 C11 C10 0.3(3) . . . . ?
C7 C8 C9 C10 -0.9(3) . . . . ?
C11 C6 C7 C8 -2.5(2) . . . . ?
C11 C10 C9 C8 -1.3(3) . . . . ?
C4 C1 C2 C3 179.75(18) . . . . ?
C19 C18 C23 C22 0.1(3) . . . . ?
C33 C32 C37 C36 0.5(3) . . . . ?
C25 P1 C32 C33 34.51(17) . . . . ?
C25 P1 C32 C37 -146.41(15) . . . . ?
C25 P1 C18 C19 69.30(14) . . . . ?
C25 P1 C18 C23 -116.48(15) . . . . ?
C25 C30 C29 C28 -0.2(3) . . . . ?
C25 C26 C27 C28 0.0(3) . . . . ?
C3 N2 C12 C17 102.2(2) . . . . ?
C3 N2 C12 C13 -81.2(2) . . . . ?
C23 C18 C19 C20 1.0(2) . . . . ?
C34 C35 C36 C37 -1.2(3) . . . . ?
C12 N2 C3 C2 179.78(16) . . . . ?
C12 N2 C3 C5 0.6(3) . . . . ?
C12 C17 C16 C15 -0.6(3) . . . . ?
C12 C13 C14 C15 -1.6(3) . . . . ?
C29 C30 C25 P1 -176.52(13) . . . . ?
C29 C30 C25 C26 0.9(2) . . . . ?
C29 C28 C27 C26 0.7(3) . . . . ?
C27 C26 C25 P1 176.43(13) . . . . ?
C27 C26 C25 C30 -0.9(2) . . . . ?
C27 C28 C29 C30 -0.7(3) . . . . ?
C37 C32 C33 C34 -0.7(3) . . . . ?
C31 O2 C28 C29 -8.9(2) . . . . ?
C31 O2 C28 C27 172.11(15) . . . . ?
C36 C35 C34 C33 1.0(3) . . . . ?
C22 C21 C20 C19 2.0(3) . . . . ?
C17 C12 C13 C14 1.8(3) . . . . ?
C13 C12 C17 C16 -0.8(3) . . . . ?
C13 C14 C15 C16 0.2(3) . . . . ?
C24 O1 C21 C20 2.3(3) . . . . ?
C24 O1 C21 C22 -177.73(17) . . . . ?
C38 O3 C35 C34 5.5(3) . . . . ?
C38 O3 C35 C36 -175.09(18) . . . . ?
C14 C15 C16 C17 0.9(3) . . . . ?
